data_4347865
loop_
_publ_author_name
'G\"orne, Arno L'
'George, Janine'
'van Leusen, Jan'
'D\"uck, Gerald'
'Jacobs, Philipp'
'Chogondahalli Muniraju, Naveen Kumar'
'Dronskowski, Richard'

_publ_section_title
;
 Ammonothermal Synthesis, Crystal Structure, and Properties of the
 Ytterbium(II) and Ytterbium(III) Amides and the First Two
 Rare-Earth-Metal Guanidinates, YbC(NH)3 and Yb(CN3H4)3.
;
_journal_issue 12
_journal_name_full 'Inorganic chemistry'
_journal_page_first 6161
_journal_page_last 6168
_journal_paper_doi 10.1021/acs.inorgchem.6b00736
_journal_volume 55
_journal_year 2016
_chemical_formula_iupac 'Yb (C N3 H4)3'
_chemical_formula_moiety 'Yb C3 N9 H12'
_chemical_formula_structural 'Yb (C N3 H4)3'
_chemical_formula_sum 'C3 H12 N9 Yb'
_chemical_formula_weight 347.23
_chemical_name_common Ytterbium(III)guanidinate
_space_group_IT_number 201
_space_group_name_Hall '-P 2ab 2bc 3'
_space_group_name_H-M_alt 'P n -3 :2'
_symmetry_cell_setting cubic
_symmetry_space_group_name_Hall '-P 2ab 2bc 3'
_symmetry_space_group_name_H-M 'P n -3 :2'
_cell_angle_alpha 90.00000
_cell_angle_beta 90.00000
_cell_angle_gamma 90.00000
_cell_formula_units_Z 8
_cell_length_a 13.58159(5)
_cell_length_b 13.58159(5)
_cell_length_c 13.58159(5)
_cell_measurement_reflns_used 146
_cell_measurement_temperature 300
_cell_measurement_theta_max 150
_cell_measurement_theta_min 20
_cell_volume 2505.254(16)
_computing_structure_refinement FULLPROF
_diffrn_ambient_temperature 300
_diffrn_measurement_device_type POWGEN
_diffrn_radiation_type 'TOF Neutron Diffraction'
_diffrn_radiation_wavelength 2.665
_diffrn_source 'spallation source'
_diffrn_source_target Hg
_diffrn_source_type 'POWGEN, SNS'
_pd_char_colour colorless
_pd_instr_dist_spec/detc 250-450
_pd_instr_dist_src/spec 6000
_pd_instr_location ' ORNL'
_pd_meas_2theta_fixed 90.0000
_pd_meas_2theta_range_inc 69.601280
_pd_meas_2theta_range_max 205294.07812
_pd_meas_2theta_range_min 26209.95508
_pd_meas_number_of_points 2575
_pd_meas_scan_method tof
_pd_prep_pressure 3310
_pd_prep_temperature 343
_pd_proc_ls_pref_orient_corr ' ?'
_pd_proc_ls_prof_R_factor 2.6468
_pd_proc_ls_prof_wR_expected 34.1793
_pd_proc_ls_prof_wR_factor 1.6672
_pd_spec_mounting ' ?'
_pd_spec_mount_mode transmission
_pd_spec_shape cylinder
_pd_spec_size_axial 50
_pd_spec_size_equat 3
_pd_spec_size_thick 3
_refine_ls_goodness_of_fit_all 1.64
_refine_ls_number_parameters 59
_refine_ls_number_reflns 431
_refine_ls_number_restraints 4
_refine_ls_R_I_factor 6.1821
_cod_data_source_file ic6b00736_si_005.cif
_cod_data_source_block Yb(CN3H4)3_300K
_cod_depositor_comments
;
The following automatic conversions were performed:

data item '_symmetry_cell_setting' value 'Cubic' was changed to
'cubic' in accordance with the
/home/saulius/struct/COD-crude-data/automatic-downloads/DataCite-retrospective/ACS/depositions/lib/dictionaries/cif_core.dic
dictionary named 'cif_core.dic' version 2.4.2 last updated on
2011-04-26.

Automatic conversion script
Id: cif_fix_values 6909 2019-04-08 15:41:33Z antanas 
;
_cod_original_cell_volume 2505.252(15)
_cod_original_sg_symbol_H-M 'P n -3'
_cod_database_code 4347865
_pd_proc_ls_prof_cr_factor 39.6043
_pd_proc_ls_prof_cwr_factor 15.1848
_pd_proc_ls_prof_cwr_expected 311.3059
_pd_proc_ls_prof_chi2 0.0024
_pd_proc_ls_prof_echi2 0.0025

loop_
_symmetry_equiv_pos_as_xyz
x,y,z
x,-y+1/2,-z+1/2
-x+1/2,y,-z+1/2
-x+1/2,-y+1/2,z
y,z,x
-y+1/2,-z+1/2,x
y,-z+1/2,-x+1/2
-y+1/2,z,-x+1/2
z,x,y
-z+1/2,x,-y+1/2
-z+1/2,-x+1/2,y
z,-x+1/2,-y+1/2
-x,-y,-z
-x,y+1/2,z+1/2
x+1/2,-y,z+1/2
x+1/2,y+1/2,-z
-y,-z,-x
y+1/2,z+1/2,-x
-y,z+1/2,x+1/2
y+1/2,-z,x+1/2
-z,-x,-y
z+1/2,-x,y+1/2
z+1/2,x+1/2,-y
-z,x+1/2,y+1/2

loop_
_atom_site_label
_atom_site_fract_x
_atom_site_fract_y
_atom_site_fract_z
_atom_site_U_iso_or_equiv
_atom_site_occupancy
_atom_site_adp_type
_atom_site_type_symbol
Yb1 0.00000 0.00000 0.00000 0.0141(3) 1.00000 Uani Yb
Yb2 0.50000 0.50000 0.50000 0.0141(3) 1.00000 Uani Yb
C1 0.5279(4) 0.4952(5) 0.2519(10) 0.023(3) 1.00000 Uani C
N1 0.5311(7) 0.4549(5) 0.1620(6) 0.031(4) 1.00000 Uani N
N2 0.5303(6) 0.4522(5) 0.3381(7) 0.032(4) 1.00000 Uani N
N3 0.5165(7) 0.5950(4) 0.2511(6) 0.092(6) 1.00000 Uani N
H1 0.5520(19) 0.3822(9) 0.1669(19) 0.045(6) 1.00000 Uiso H
H2 0.5264(18) 0.3770(7) 0.3289(16) 0.056(8) 1.00000 Uiso H
H3 0.5424(15) 0.6304(13) 0.1887(10) 0.055(5) 1.00000 Uiso H
H4 0.4960(16) 0.6280(13) 0.3155(10) 0.047(4) 1.00000 Uiso H

loop_
_atom_site_aniso_label
_atom_site_aniso_U_11
_atom_site_aniso_U_22
_atom_site_aniso_U_33
_atom_site_aniso_U_12
_atom_site_aniso_U_13
_atom_site_aniso_U_23
_atom_site_aniso_type_symbol
Yb1 0.0141(3) 0.0141(3) 0.0141(3) -0.001(4) -0.001(4) -0.001(4) H
Yb2 0.0141(3) 0.0141(3) 0.0141(3) -0.001(4) 0.001(4) -0.001(4) H
C1 0.018(3) 0.013(2) 0.037(4) 0.007(5) 0.013(3) 0.020(5) H
N1 0.046(5) 0.035(4) 0.013(3) -0.013(4) 0.009(4) -0.003(3) H
N2 0.033(4) 0.004(3) 0.059(6) -0.008(3) -0.002(5) 0.006(4) H
N3 0.036(3) 0.024(3) 0.215(10) 0.004(7) 0.013(5) 0.018(12) H

loop_
_atom_type_symbol
_atom_type_scat_length_neutron
_atom_type_scat_source
Yb 1.24300 V.F._Sears_Neutron_News_3_26_(1992)
C 0.66460 V.F._Sears_Neutron_News_3_26_(1992)
N 0.93600 V.F._Sears_Neutron_News_3_26_(1992)
H -0.37390 V.F._Sears_Neutron_News_3_26_(1992)

loop_
_geom_angle_atom_site_label_1
_geom_angle_atom_site_label_2
_geom_angle_atom_site_label_3
_geom_angle
N1 C1 N2 129(1)
N1 C1 N3 113.7(6)
N2 C1 N3 117.0(7)

loop_
_geom_bond_atom_site_label_1
_geom_bond_atom_site_label_2
_geom_bond_distance
Yb2 N2 2.329(9)
C1 N1 1.34(2)
C1 N2 1.31(2)
C1 N3 1.364(9)
N1 H1 1.03(2)
N2 H2 1.03(1)
N3 H3 1.04(2)
N3 H4 1.02(1)

loop_
_geom_torsion_atom_site_label_1
_geom_torsion_atom_site_label_2
_geom_torsion_atom_site_label_3
_geom_torsion_atom_site_label_4
_geom_torsion
N1 C1 N2 N3 -177(2)
